data_7007432
loop_
_publ_author_name
'Bresner, Christopher'
'Day, Joanna K.'
'Coombs, Natalie D.'
'Fallis, Ian A.'
'Aldridge, Simon'
'Coles, Simon J.'
'Hursthouse, Michael B.'

_publ_section_title
;
 Fluoride anion binding by cyclic boronic esters: influence of backbone
 chelate on receptor integrity.
;
_journal_issue 30
_journal_name_full 'Dalton transactions (Cambridge, England : 2003)'
_journal_page_first 3660
_journal_page_last 3667
_journal_paper_doi 10.1039/B605031J
_journal_year 2006
_chemical_formula_sum 'C13 H15 B Fe O2'
_chemical_formula_weight 269.91
_chemical_name_common sa0417
_chemical_name_systematic
;
?
;
_space_group_IT_number 33
_symmetry_cell_setting orthorhombic
_symmetry_space_group_name_Hall 'P 2c -2ab'
_symmetry_space_group_name_H-M 'P b n 21'
_atom_sites_solution_hydrogens geom
_atom_sites_solution_primary direct
_atom_sites_solution_secondary difmap
_audit_creation_method SHELXL-97
_cell_angle_alpha 90.00
_cell_angle_beta 90.00
_cell_angle_gamma 90.00
_cell_formula_units_Z 4
_cell_length_a 5.8359(3)
_cell_length_b 13.8400(7)
_cell_length_c 14.7344(8)
_cell_measurement_reflns_used 4647
_cell_measurement_temperature 150(2)
_cell_measurement_theta_max 27.485
_cell_measurement_theta_min 2.91
_cell_volume 1190.08(11)
_computing_cell_refinement 'HKL Scalepack (Otwinowski & Minor 1997)'
_computing_data_collection 'Collect (Nonius BV, 1997-2000)'
_computing_data_reduction 'HKL Denzo and Scalepack (Otwinowski & Minor 1997)'
_computing_molecular_graphics 'Ortep-3 for Windows (Farrugia, 1997)'
_computing_publication_material 'WinGX publication routines (Farrugia, 1999)'
_computing_structure_refinement 'SHELXL-97 (Sheldrick, 1997)'
_computing_structure_solution 'Sir-92 (A. Altomare et al., 1992)'
_diffrn_ambient_temperature 150(2)
_diffrn_measured_fraction_theta_full 0.995
_diffrn_measured_fraction_theta_max 0.995
_diffrn_measurement_device_type KappaCCD
_diffrn_measurement_method CCD
_diffrn_radiation_monochromator graphite
_diffrn_radiation_source 'fine-focus sealed tube'
_diffrn_radiation_type MoK\a
_diffrn_radiation_wavelength 0.71073
_diffrn_reflns_av_R_equivalents 0.0547
_diffrn_reflns_av_sigmaI/netI 0.0651
_diffrn_reflns_limit_h_max 7
_diffrn_reflns_limit_h_min -5
_diffrn_reflns_limit_k_max 17
_diffrn_reflns_limit_k_min -17
_diffrn_reflns_limit_l_max 18
_diffrn_reflns_limit_l_min -16
_diffrn_reflns_number 5013
_diffrn_reflns_theta_full 26.37
_diffrn_reflns_theta_max 26.37
_diffrn_reflns_theta_min 3.76
_exptl_absorpt_coefficient_mu 1.250
_exptl_absorpt_correction_T_max 0.8346
_exptl_absorpt_correction_T_min 0.8062
_exptl_absorpt_correction_type multi-scan
_exptl_absorpt_process_details 'Sortav (Blessing, 1995)'
_exptl_crystal_colour yellow
_exptl_crystal_density_diffrn 1.506
_exptl_crystal_density_method 'not measured'
_exptl_crystal_description block
_exptl_crystal_F_000 560
_exptl_crystal_size_max 0.18
_exptl_crystal_size_mid 0.15
_exptl_crystal_size_min 0.15
_refine_diff_density_max 0.470
_refine_diff_density_min -0.428
_refine_diff_density_rms 0.063
_refine_ls_abs_structure_details 'Flack H D (1983), Acta Cryst. A39, 876-881'
_refine_ls_abs_structure_Flack -0.01(3)
_refine_ls_extinction_method none
_refine_ls_goodness_of_fit_ref 1.038
_refine_ls_hydrogen_treatment constr
_refine_ls_matrix_type full
_refine_ls_number_parameters 154
_refine_ls_number_reflns 2299
_refine_ls_number_restraints 1
_refine_ls_restrained_S_all 1.038
_refine_ls_R_factor_all 0.0512
_refine_ls_R_factor_gt 0.0407
_refine_ls_shift/su_max 0.002
_refine_ls_shift/su_mean 0.000
_refine_ls_structure_factor_coef Fsqd
_refine_ls_weighting_details 'calc w=1/[\s^2^(Fo^2^)+(0.0281P)^2^+0.6506P] where P=(Fo^2^+2Fc^2^)/3'
_refine_ls_weighting_scheme calc
_refine_ls_wR_factor_gt 0.0863
_refine_ls_wR_factor_ref 0.0920
_reflns_number_gt 1987
_reflns_number_total 2299
_reflns_threshold_expression >2sigma(I)
_cod_data_source_file B605031J.txt
_cod_data_source_block sa0417
_cod_database_code 7007432

loop_
_symmetry_equiv_pos_as_xyz
'x, y, z'
'-x+1/2, y+1/2, z'
'x+1/2, -y+1/2, z+1/2'
'-x, -y, z+1/2'

loop_
_atom_site_label
_atom_site_type_symbol
_atom_site_fract_x
_atom_site_fract_y
_atom_site_fract_z
_atom_site_U_iso_or_equiv
_atom_site_adp_type
_atom_site_occupancy
_atom_site_symmetry_multiplicity
_atom_site_calc_flag
_atom_site_refinement_flags
_atom_site_disorder_assembly
_atom_site_disorder_group
Fe1 Fe 1.01544(8) 0.75940(3) 0.99282(7) 0.02068(15) Uani 1 1 d . . .
O1 O 1.4520(5) 0.84988(19) 1.16686(18) 0.0315(7) Uani 1 1 d . . .
O2 O 1.0801(5) 0.85726(18) 1.23731(19) 0.0309(6) Uani 1 1 d . . .
C8 C 1.0090(7) 0.8057(3) 0.8607(3) 0.0328(10) Uani 1 1 d . . .
H8 H 1.0610 0.7709 0.8090 0.039 Uiso 1 1 calc R . .
C4 C 1.1453(6) 0.6217(2) 0.9988(3) 0.0284(8) Uani 1 1 d . . .
H4 H 1.1911 0.5829 0.9488 0.034 Uiso 1 1 calc R . .
C10 C 0.7789(7) 0.8662(2) 0.9739(3) 0.0260(9) Uani 1 1 d . . .
H10 H 0.6500 0.8789 1.0115 0.031 Uiso 1 1 calc R . .
C6 C 0.9985(6) 0.9063(2) 0.9834(4) 0.0265(9) Uani 1 1 d . . .
H6 H 1.0435 0.9512 1.0288 0.032 Uiso 1 1 calc R . .
B1 B 1.2326(8) 0.8177(3) 1.1770(3) 0.0238(10) Uani 1 1 d . . .
C1 C 1.1550(7) 0.7315(3) 1.1181(3) 0.0236(8) Uani 1 1 d . . .
C9 C 0.7847(7) 0.8029(2) 0.8974(3) 0.0299(10) Uani 1 1 d . . .
H9 H 0.6603 0.7655 0.8751 0.036 Uiso 1 1 calc R . .
C12 C 1.3333(8) 0.9971(3) 1.2414(3) 0.0386(10) Uani 1 1 d . . .
H12A H 1.2690 1.0259 1.1854 0.046 Uiso 1 1 calc R . .
H12B H 1.3873 1.0503 1.2809 0.046 Uiso 1 1 calc R . .
C3 C 0.9231(7) 0.6246(2) 1.0381(3) 0.0280(9) Uani 1 1 d . . .
H3 H 0.7937 0.5882 1.0190 0.034 Uiso 1 1 calc R . .
C11 C 1.1488(8) 0.9404(3) 1.2901(3) 0.0393(11) Uani 1 1 d . . .
H11A H 1.2071 0.9188 1.3499 0.047 Uiso 1 1 calc R . .
H11B H 1.0143 0.9825 1.3007 0.047 Uiso 1 1 calc R . .
C2 C 0.9292(8) 0.6919(3) 1.1111(3) 0.0258(9) Uani 1 1 d . . .
H2 H 0.8034 0.7079 1.1491 0.031 Uiso 1 1 calc R . .
C7 C 1.1422(7) 0.8692(2) 0.9143(3) 0.0300(9) Uani 1 1 d . . .
H7 H 1.2995 0.8843 0.9055 0.036 Uiso 1 1 calc R . .
C5 C 1.2864(7) 0.6871(2) 1.0473(3) 0.0267(9) Uani 1 1 d . . .
H5 H 1.4434 0.6994 1.0348 0.032 Uiso 1 1 calc R . .
C13 C 1.5309(7) 0.9330(3) 1.2174(3) 0.0370(11) Uani 1 1 d . . .
H13A H 1.6431 0.9696 1.1806 0.044 Uiso 1 1 calc R . .
H13B H 1.6086 0.9113 1.2736 0.044 Uiso 1 1 calc R . .

loop_
_atom_site_aniso_label
_atom_site_aniso_U_11
_atom_site_aniso_U_22
_atom_site_aniso_U_33
_atom_site_aniso_U_23
_atom_site_aniso_U_13
_atom_site_aniso_U_12
Fe1 0.0285(3) 0.0151(2) 0.0184(3) 0.0008(4) -0.0016(3) 0.00265(19)
O1 0.0362(17) 0.0295(15) 0.0286(17) -0.0088(12) -0.0023(13) 0.0010(13)
O2 0.0390(16) 0.0267(14) 0.0269(16) -0.0065(12) 0.0034(14) -0.0003(13)
C8 0.053(3) 0.022(2) 0.023(2) 0.0048(16) -0.004(2) 0.0090(19)
C4 0.044(2) 0.0158(15) 0.025(2) -0.002(2) -0.008(3) 0.0096(14)
C10 0.032(2) 0.0183(16) 0.028(2) 0.0035(15) -0.0001(17) 0.0111(15)
C6 0.038(2) 0.0141(13) 0.028(2) 0.009(2) -0.004(2) 0.0016(15)
B1 0.030(3) 0.026(2) 0.016(2) 0.0042(17) -0.0035(19) 0.0061(19)
C1 0.031(2) 0.0202(17) 0.019(2) 0.0062(15) -0.0043(17) 0.0010(17)
C9 0.035(2) 0.0203(19) 0.034(3) 0.0031(18) -0.0147(19) 0.0031(17)
C12 0.057(3) 0.0245(18) 0.034(2) -0.0056(16) -0.004(2) -0.002(2)
C3 0.037(2) 0.0144(18) 0.032(2) 0.0039(15) -0.006(2) -0.0006(16)
C11 0.055(3) 0.032(2) 0.031(3) -0.0106(18) 0.002(2) -0.001(2)
C2 0.036(2) 0.0229(19) 0.019(2) 0.0070(15) 0.0011(17) 0.0021(18)
C7 0.032(2) 0.0234(19) 0.035(2) 0.0123(18) -0.0006(19) -0.0004(18)
C5 0.030(2) 0.0220(18) 0.028(2) 0.0029(16) -0.0042(18) 0.0063(17)
C13 0.047(3) 0.029(2) 0.035(3) -0.0064(19) -0.006(2) -0.0134(19)

loop_
_atom_type_symbol
_atom_type_description
_atom_type_scat_dispersion_real
_atom_type_scat_dispersion_imag
_atom_type_scat_source
C C 0.0033 0.0016 'International Tables Vol C Tables 4.2.6.8 and 6.1.1.4'
H H 0.0000 0.0000 'International Tables Vol C Tables 4.2.6.8 and 6.1.1.4'
B B 0.0013 0.0007 'International Tables Vol C Tables 4.2.6.8 and 6.1.1.4'
Fe Fe 0.3463 0.8444 'International Tables Vol C Tables 4.2.6.8 and 6.1.1.4'
O O 0.0106 0.0060 'International Tables Vol C Tables 4.2.6.8 and 6.1.1.4'

loop_
_geom_angle_atom_site_label_1
_geom_angle_atom_site_label_2
_geom_angle_atom_site_label_3
_geom_angle
_geom_angle_site_symmetry_1
_geom_angle_site_symmetry_3
_geom_angle_publ_flag
C5 Fe1 C9 158.47(17) . . ?
C5 Fe1 C2 68.27(16) . . ?
C9 Fe1 C2 124.17(17) . . ?
C5 Fe1 C6 123.67(15) . . ?
C9 Fe1 C6 68.07(16) . . ?
C2 Fe1 C6 120.19(18) . . ?
C5 Fe1 C10 159.20(16) . . ?
C9 Fe1 C10 40.98(15) . . ?
C2 Fe1 C10 106.36(17) . . ?
C6 Fe1 C10 40.22(14) . . ?
C5 Fe1 C7 107.88(16) . . ?
C9 Fe1 C7 68.27(17) . . ?
C2 Fe1 C7 155.68(18) . . ?
C6 Fe1 C7 40.48(17) . . ?
C10 Fe1 C7 68.27(16) . . ?
C5 Fe1 C8 122.82(17) . . ?
C9 Fe1 C8 40.56(16) . . ?
C2 Fe1 C8 161.76(18) . . ?
C6 Fe1 C8 67.84(19) . . ?
C10 Fe1 C8 68.39(17) . . ?
C7 Fe1 C8 40.39(16) . . ?
C5 Fe1 C4 40.54(14) . . ?
C9 Fe1 C4 123.21(16) . . ?
C2 Fe1 C4 68.24(18) . . ?
C6 Fe1 C4 161.07(15) . . ?
C10 Fe1 C4 158.06(16) . . ?
C7 Fe1 C4 125.43(18) . . ?
C8 Fe1 C4 109.72(19) . . ?
C5 Fe1 C3 68.23(15) . . ?
C9 Fe1 C3 108.60(16) . . ?
C2 Fe1 C3 40.68(16) . . ?
C6 Fe1 C3 156.19(17) . . ?
C10 Fe1 C3 121.65(16) . . ?
C7 Fe1 C3 162.27(18) . . ?
C8 Fe1 C3 125.98(17) . . ?
C4 Fe1 C3 40.49(16) . . ?
C5 Fe1 C1 41.04(15) . . ?
C9 Fe1 C1 159.64(17) . . ?
C2 Fe1 C1 40.91(16) . . ?
C6 Fe1 C1 105.53(18) . . ?
C10 Fe1 C1 121.79(16) . . ?
C7 Fe1 C1 120.25(17) . . ?
C8 Fe1 C1 156.84(17) . . ?
C4 Fe1 C1 68.95(17) . . ?
C3 Fe1 C1 69.00(16) . . ?
B1 O1 C13 120.2(3) . . ?
B1 O2 C11 119.1(3) . . ?
C7 C8 C9 108.1(4) . . ?
C7 C8 Fe1 69.8(2) . . ?
C9 C8 Fe1 69.3(2) . . ?
C7 C8 H8 125.9 . . ?
C9 C8 H8 125.9 . . ?
Fe1 C8 H8 126.6 . . ?
C5 C4 C3 107.9(4) . . ?
C5 C4 Fe1 69.13(18) . . ?
C3 C4 Fe1 69.78(19) . . ?
C5 C4 H4 126.1 . . ?
C3 C4 H4 126.1 . . ?
Fe1 C4 H4 126.6 . . ?
C6 C10 C9 107.4(4) . . ?
C6 C10 Fe1 69.84(19) . . ?
C9 C10 Fe1 69.3(2) . . ?
C6 C10 H10 126.3 . . ?
C9 C10 H10 126.3 . . ?
Fe1 C10 H10 126.1 . . ?
C10 C6 C7 109.0(4) . . ?
C10 C6 Fe1 69.94(18) . . ?
C7 C6 Fe1 70.1(2) . . ?
C10 C6 H6 125.5 . . ?
C7 C6 H6 125.5 . . ?
Fe1 C6 H6 126.1 . . ?
O1 B1 O2 123.3(4) . . ?
O1 B1 C1 117.8(3) . . ?
O2 B1 C1 118.9(4) . . ?
C2 C1 C5 106.0(3) . . ?
C2 C1 B1 127.4(4) . . ?
C5 C1 B1 125.7(3) . . ?
C2 C1 Fe1 69.0(2) . . ?
C5 C1 Fe1 68.8(2) . . ?
B1 C1 Fe1 118.5(2) . . ?
C8 C9 C10 107.8(4) . . ?
C8 C9 Fe1 70.2(2) . . ?
C10 C9 Fe1 69.7(2) . . ?
C8 C9 H9 126.1 . . ?
C10 C9 H9 126.1 . . ?
Fe1 C9 H9 125.7 . . ?
C13 C12 C11 110.7(3) . . ?
C13 C12 H12A 109.5 . . ?
C11 C12 H12A 109.5 . . ?
C13 C12 H12B 109.5 . . ?
C11 C12 H12B 109.5 . . ?
H12A C12 H12B 108.1 . . ?
C4 C3 C2 107.7(4) . . ?
C4 C3 Fe1 69.72(19) . . ?
C2 C3 Fe1 69.2(2) . . ?
C4 C3 H3 126.2 . . ?
C2 C3 H3 126.2 . . ?
Fe1 C3 H3 126.5 . . ?
O2 C11 C12 110.8(4) . . ?
O2 C11 H11A 109.5 . . ?
C12 C11 H11A 109.5 . . ?
O2 C11 H11B 109.5 . . ?
C12 C11 H11B 109.5 . . ?
H11A C11 H11B 108.1 . . ?
C3 C2 C1 109.2(4) . . ?
C3 C2 Fe1 70.1(2) . . ?
C1 C2 Fe1 70.1(2) . . ?
C3 C2 H2 125.4 . . ?
C1 C2 H2 125.4 . . ?
Fe1 C2 H2 126.0 . . ?
C8 C7 C6 107.5(4) . . ?
C8 C7 Fe1 69.9(2) . . ?
C6 C7 Fe1 69.5(2) . . ?
C8 C7 H7 126.2 . . ?
C6 C7 H7 126.2 . . ?
Fe1 C7 H7 126.0 . . ?
C4 C5 C1 109.3(4) . . ?
C4 C5 Fe1 70.3(2) . . ?
C1 C5 Fe1 70.1(2) . . ?
C4 C5 H5 125.4 . . ?
C1 C5 H5 125.4 . . ?
Fe1 C5 H5 125.7 . . ?
O1 C13 C12 110.3(3) . . ?
O1 C13 H13A 109.6 . . ?
C12 C13 H13A 109.6 . . ?
O1 C13 H13B 109.6 . . ?
C12 C13 H13B 109.6 . . ?
H13A C13 H13B 108.1 . . ?

loop_
_geom_bond_atom_site_label_1
_geom_bond_atom_site_label_2
_geom_bond_distance
_geom_bond_site_symmetry_2
_geom_bond_publ_flag
Fe1 C5 2.036(4) . ?
Fe1 C9 2.038(4) . ?
Fe1 C2 2.041(4) . ?
Fe1 C6 2.041(3) . ?
Fe1 C10 2.042(3) . ?
Fe1 C7 2.049(4) . ?
Fe1 C8 2.050(4) . ?
Fe1 C4 2.052(3) . ?
Fe1 C3 2.053(4) . ?
Fe1 C1 2.054(4) . ?
O1 B1 1.364(5) . ?
O1 C13 1.446(4) . ?
O2 B1 1.372(5) . ?
O2 C11 1.446(4) . ?
C8 C7 1.415(6) . ?
C8 C9 1.417(6) . ?
C8 H8 0.9500 . ?
C4 C5 1.417(5) . ?
C4 C3 1.421(6) . ?
C4 H4 0.9500 . ?
C10 C6 1.404(5) . ?
C10 C9 1.428(5) . ?
C10 H10 0.9500 . ?
C6 C7 1.415(6) . ?
C6 H6 0.9500 . ?
B1 C1 1.543(6) . ?
C1 C2 1.431(6) . ?
C1 C5 1.434(5) . ?
C9 H9 0.9500 . ?
C12 C13 1.497(6) . ?
C12 C11 1.513(6) . ?
C12 H12A 0.9900 . ?
C12 H12B 0.9900 . ?
C3 C2 1.423(5) . ?
C3 H3 0.9500 . ?
C11 H11A 0.9900 . ?
C11 H11B 0.9900 . ?
C2 H2 0.9500 . ?
C7 H7 0.9500 . ?
C5 H5 0.9500 . ?
C13 H13A 0.9900 . ?
C13 H13B 0.9900 . ?

loop_
_geom_torsion_atom_site_label_1
_geom_torsion_atom_site_label_2
_geom_torsion_atom_site_label_3
_geom_torsion_atom_site_label_4
_geom_torsion
_geom_torsion_site_symmetry_1
_geom_torsion_site_symmetry_2
_geom_torsion_site_symmetry_3
_geom_torsion_site_symmetry_4
_geom_torsion_publ_flag
C5 Fe1 C8 C7 -78.8(3) . . . . ?
C9 Fe1 C8 C7 119.6(3) . . . . ?
C2 Fe1 C8 C7 157.9(5) . . . . ?
C6 Fe1 C8 C7 37.9(2) . . . . ?
C10 Fe1 C8 C7 81.4(3) . . . . ?
C4 Fe1 C8 C7 -121.9(2) . . . . ?
C3 Fe1 C8 C7 -164.4(2) . . . . ?
C1 Fe1 C8 C7 -39.5(5) . . . . ?
C5 Fe1 C8 C9 161.6(2) . . . . ?
C2 Fe1 C8 C9 38.2(6) . . . . ?
C6 Fe1 C8 C9 -81.7(2) . . . . ?
C10 Fe1 C8 C9 -38.2(2) . . . . ?
C7 Fe1 C8 C9 -119.6(3) . . . . ?
C4 Fe1 C8 C9 118.4(2) . . . . ?
C3 Fe1 C8 C9 76.0(3) . . . . ?
C1 Fe1 C8 C9 -159.2(3) . . . . ?
C9 Fe1 C4 C5 160.9(2) . . . . ?
C2 Fe1 C4 C5 -81.6(3) . . . . ?
C6 Fe1 C4 C5 38.8(8) . . . . ?
C10 Fe1 C4 C5 -161.2(5) . . . . ?
C7 Fe1 C4 C5 75.4(3) . . . . ?
C8 Fe1 C4 C5 117.8(3) . . . . ?
C3 Fe1 C4 C5 -119.4(4) . . . . ?
C1 Fe1 C4 C5 -37.5(2) . . . . ?
C5 Fe1 C4 C3 119.4(4) . . . . ?
C9 Fe1 C4 C3 -79.7(3) . . . . ?
C2 Fe1 C4 C3 37.8(3) . . . . ?
C6 Fe1 C4 C3 158.2(6) . . . . ?
C10 Fe1 C4 C3 -41.8(7) . . . . ?
C7 Fe1 C4 C3 -165.2(3) . . . . ?
C8 Fe1 C4 C3 -122.8(3) . . . . ?
C1 Fe1 C4 C3 81.9(3) . . . . ?
C5 Fe1 C10 C6 46.0(6) . . . . ?
C9 Fe1 C10 C6 -118.6(4) . . . . ?
C2 Fe1 C10 C6 117.7(3) . . . . ?
C7 Fe1 C10 C6 -37.2(3) . . . . ?
C8 Fe1 C10 C6 -80.8(3) . . . . ?
C4 Fe1 C10 C6 -170.1(5) . . . . ?
C3 Fe1 C10 C6 159.3(3) . . . . ?
C1 Fe1 C10 C6 75.8(3) . . . . ?
C5 Fe1 C10 C9 164.6(4) . . . . ?
C2 Fe1 C10 C9 -123.7(2) . . . . ?
C6 Fe1 C10 C9 118.6(4) . . . . ?
C7 Fe1 C10 C9 81.4(3) . . . . ?
C8 Fe1 C10 C9 37.8(2) . . . . ?
C4 Fe1 C10 C9 -51.5(6) . . . . ?
C3 Fe1 C10 C9 -82.1(3) . . . . ?
C1 Fe1 C10 C9 -165.6(2) . . . . ?
C9 C10 C6 C7 -0.1(4) . . . . ?
Fe1 C10 C6 C7 59.3(3) . . . . ?
C9 C10 C6 Fe1 -59.4(3) . . . . ?
C5 Fe1 C6 C10 -162.1(2) . . . . ?
C9 Fe1 C6 C10 38.4(3) . . . . ?
C2 Fe1 C6 C10 -79.4(3) . . . . ?
C7 Fe1 C6 C10 120.1(4) . . . . ?
C8 Fe1 C6 C10 82.3(3) . . . . ?
C4 Fe1 C6 C10 168.6(6) . . . . ?
C3 Fe1 C6 C10 -48.2(6) . . . . ?
C1 Fe1 C6 C10 -121.2(3) . . . . ?
C5 Fe1 C6 C7 77.7(3) . . . . ?
C9 Fe1 C6 C7 -81.8(3) . . . . ?
C2 Fe1 C6 C7 160.4(3) . . . . ?
C10 Fe1 C6 C7 -120.1(4) . . . . ?
C8 Fe1 C6 C7 -37.9(3) . . . . ?
C4 Fe1 C6 C7 48.5(8) . . . . ?
C3 Fe1 C6 C7 -168.3(4) . . . . ?
C1 Fe1 C6 C7 118.7(3) . . . . ?
C13 O1 B1 O2 -3.5(6) . . . . ?
C13 O1 B1 C1 177.3(3) . . . . ?
C11 O2 B1 O1 3.3(5) . . . . ?
C11 O2 B1 C1 -177.6(3) . . . . ?
O1 B1 C1 C2 -173.7(3) . . . . ?
O2 B1 C1 C2 7.1(6) . . . . ?
O1 B1 C1 C5 -6.0(6) . . . . ?
O2 B1 C1 C5 174.8(3) . . . . ?
O1 B1 C1 Fe1 -89.3(4) . . . . ?
O2 B1 C1 Fe1 91.5(4) . . . . ?
C5 Fe1 C1 C2 -117.7(3) . . . . ?
C9 Fe1 C1 C2 49.9(5) . . . . ?
C6 Fe1 C1 C2 118.4(2) . . . . ?
C10 Fe1 C1 C2 77.9(3) . . . . ?
C7 Fe1 C1 C2 159.7(2) . . . . ?
C8 Fe1 C1 C2 -171.8(4) . . . . ?
C4 Fe1 C1 C2 -80.6(2) . . . . ?
C3 Fe1 C1 C2 -37.1(2) . . . . ?
C9 Fe1 C1 C5 167.6(4) . . . . ?
C2 Fe1 C1 C5 117.7(3) . . . . ?
C6 Fe1 C1 C5 -123.9(2) . . . . ?
C10 Fe1 C1 C5 -164.4(2) . . . . ?
C7 Fe1 C1 C5 -82.6(2) . . . . ?
C8 Fe1 C1 C5 -54.1(5) . . . . ?
C4 Fe1 C1 C5 37.0(2) . . . . ?
C3 Fe1 C1 C5 80.6(2) . . . . ?
C5 Fe1 C1 B1 120.2(4) . . . . ?
C9 Fe1 C1 B1 -72.3(5) . . . . ?
C2 Fe1 C1 B1 -122.2(4) . . . . ?
C6 Fe1 C1 B1 -3.7(4) . . . . ?
C10 Fe1 C1 B1 -44.2(4) . . . . ?
C7 Fe1 C1 B1 37.6(4) . . . . ?
C8 Fe1 C1 B1 66.1(5) . . . . ?
C4 Fe1 C1 B1 157.2(4) . . . . ?
C3 Fe1 C1 B1 -159.3(4) . . . . ?
C7 C8 C9 C10 0.6(4) . . . . ?
Fe1 C8 C9 C10 59.7(3) . . . . ?
C7 C8 C9 Fe1 -59.1(3) . . . . ?
C6 C10 C9 C8 -0.3(4) . . . . ?
Fe1 C10 C9 C8 -60.1(3) . . . . ?
C6 C10 C9 Fe1 59.7(3) . . . . ?
C5 Fe1 C9 C8 -46.4(5) . . . . ?
C2 Fe1 C9 C8 -166.5(2) . . . . ?
C6 Fe1 C9 C8 81.1(3) . . . . ?
C10 Fe1 C9 C8 118.8(3) . . . . ?
C7 Fe1 C9 C8 37.3(2) . . . . ?
C4 Fe1 C9 C8 -81.7(3) . . . . ?
C3 Fe1 C9 C8 -124.1(2) . . . . ?
C1 Fe1 C9 C8 156.3(4) . . . . ?
C5 Fe1 C9 C10 -165.1(4) . . . . ?
C2 Fe1 C9 C10 74.8(3) . . . . ?
C6 Fe1 C9 C10 -37.7(2) . . . . ?
C7 Fe1 C9 C10 -81.4(3) . . . . ?
C8 Fe1 C9 C10 -118.8(3) . . . . ?
C4 Fe1 C9 C10 159.6(3) . . . . ?
C3 Fe1 C9 C10 117.2(2) . . . . ?
C1 Fe1 C9 C10 37.6(5) . . . . ?
C5 C4 C3 C2 -0.2(4) . . . . ?
Fe1 C4 C3 C2 -59.0(3) . . . . ?
C5 C4 C3 Fe1 58.8(2) . . . . ?
C5 Fe1 C3 C4 -37.6(3) . . . . ?
C9 Fe1 C3 C4 119.7(3) . . . . ?
C2 Fe1 C3 C4 -119.1(4) . . . . ?
C6 Fe1 C3 C4 -162.6(4) . . . . ?
C10 Fe1 C3 C4 163.0(3) . . . . ?
C7 Fe1 C3 C4 43.0(7) . . . . ?
C8 Fe1 C3 C4 78.0(3) . . . . ?
C1 Fe1 C3 C4 -81.8(3) . . . . ?
C5 Fe1 C3 C2 81.5(3) . . . . ?
C9 Fe1 C3 C2 -121.2(3) . . . . ?
C6 Fe1 C3 C2 -43.5(5) . . . . ?
C10 Fe1 C3 C2 -77.9(3) . . . . ?
C7 Fe1 C3 C2 162.1(5) . . . . ?
C8 Fe1 C3 C2 -162.9(3) . . . . ?
C4 Fe1 C3 C2 119.1(4) . . . . ?
C1 Fe1 C3 C2 37.3(2) . . . . ?
B1 O2 C11 C12 25.9(5) . . . . ?
C13 C12 C11 O2 -54.3(5) . . . . ?
C4 C3 C2 C1 0.0(4) . . . . ?
Fe1 C3 C2 C1 -59.3(2) . . . . ?
C4 C3 C2 Fe1 59.3(3) . . . . ?
C5 C1 C2 C3 0.2(4) . . . . ?
B1 C1 C2 C3 169.8(3) . . . . ?
Fe1 C1 C2 C3 59.4(3) . . . . ?
C5 C1 C2 Fe1 -59.2(2) . . . . ?
B1 C1 C2 Fe1 110.5(4) . . . . ?
C5 Fe1 C2 C3 -81.5(2) . . . . ?
C9 Fe1 C2 C3 78.6(3) . . . . ?
C6 Fe1 C2 C3 161.2(2) . . . . ?
C10 Fe1 C2 C3 119.8(2) . . . . ?
C7 Fe1 C2 C3 -166.9(4) . . . . ?
C8 Fe1 C2 C3 49.5(6) . . . . ?
C4 Fe1 C2 C3 -37.7(2) . . . . ?
C1 Fe1 C2 C3 -120.2(3) . . . . ?
C5 Fe1 C2 C1 38.7(2) . . . . ?
C9 Fe1 C2 C1 -161.2(2) . . . . ?
C6 Fe1 C2 C1 -78.6(3) . . . . ?
C10 Fe1 C2 C1 -120.0(2) . . . . ?
C7 Fe1 C2 C1 -46.7(5) . . . . ?
C8 Fe1 C2 C1 169.6(5) . . . . ?
C4 Fe1 C2 C1 82.5(2) . . . . ?
C3 Fe1 C2 C1 120.2(3) . . . . ?
C9 C8 C7 C6 -0.7(4) . . . . ?
Fe1 C8 C7 C6 -59.5(3) . . . . ?
C9 C8 C7 Fe1 58.8(3) . . . . ?
C10 C6 C7 C8 0.5(4) . . . . ?
Fe1 C6 C7 C8 59.7(3) . . . . ?
C10 C6 C7 Fe1 -59.3(3) . . . . ?
C5 Fe1 C7 C8 120.0(2) . . . . ?
C9 Fe1 C7 C8 -37.5(2) . . . . ?
C2 Fe1 C7 C8 -163.4(4) . . . . ?
C6 Fe1 C7 C8 -118.7(4) . . . . ?
C10 Fe1 C7 C8 -81.8(3) . . . . ?
C4 Fe1 C7 C8 78.6(3) . . . . ?
C3 Fe1 C7 C8 45.7(7) . . . . ?
C1 Fe1 C7 C8 163.2(2) . . . . ?
C5 Fe1 C7 C6 -121.3(3) . . . . ?
C9 Fe1 C7 C6 81.2(3) . . . . ?
C2 Fe1 C7 C6 -44.7(5) . . . . ?
C10 Fe1 C7 C6 37.0(2) . . . . ?
C8 Fe1 C7 C6 118.7(4) . . . . ?
C4 Fe1 C7 C6 -162.7(3) . . . . ?
C3 Fe1 C7 C6 164.4(5) . . . . ?
C1 Fe1 C7 C6 -78.1(3) . . . . ?
C3 C4 C5 C1 0.3(4) . . . . ?
Fe1 C4 C5 C1 59.5(3) . . . . ?
C3 C4 C5 Fe1 -59.2(3) . . . . ?
C2 C1 C5 C4 -0.3(4) . . . . ?
B1 C1 C5 C4 -170.2(3) . . . . ?
Fe1 C1 C5 C4 -59.6(3) . . . . ?
C2 C1 C5 Fe1 59.3(2) . . . . ?
B1 C1 C5 Fe1 -110.5(4) . . . . ?
C9 Fe1 C5 C4 -48.1(5) . . . . ?
C2 Fe1 C5 C4 81.5(3) . . . . ?
C6 Fe1 C5 C4 -165.9(3) . . . . ?
C10 Fe1 C5 C4 160.2(5) . . . . ?
C7 Fe1 C5 C4 -124.1(3) . . . . ?
C8 Fe1 C5 C4 -82.2(3) . . . . ?
C3 Fe1 C5 C4 37.5(3) . . . . ?
C1 Fe1 C5 C4 120.1(3) . . . . ?
C9 Fe1 C5 C1 -168.2(4) . . . . ?
C2 Fe1 C5 C1 -38.6(2) . . . . ?
C6 Fe1 C5 C1 74.0(3) . . . . ?
C10 Fe1 C5 C1 40.1(5) . . . . ?
C7 Fe1 C5 C1 115.8(2) . . . . ?
C8 Fe1 C5 C1 157.7(2) . . . . ?
C4 Fe1 C5 C1 -120.1(3) . . . . ?
C3 Fe1 C5 C1 -82.6(2) . . . . ?
B1 O1 C13 C12 -25.8(5) . . . . ?
C11 C12 C13 O1 53.9(5) . . . . ?
